data_1549529
loop_
_publ_author_name
'Van Erdewyk, Martha L.'
'Oshin, Kayode D.'

_publ_section_title
;
 Crystal structure of tris[(pyridin-1-ium-2-yl)methyl]amine
 trichloride--methanol--water (1/1.829/0.342)
;
_journal_coeditor_code LH4035
_journal_issue 6
_journal_name_full IUCrData
_journal_page_first x180826
_journal_paper_doi 10.1107/S241431461800826X
_journal_volume 3
_journal_year 2018
_chemical_formula_iupac 'C18 H21 N4 3+, 3Cl -, 1.829C H4 O, 0.342H2 O'
_chemical_formula_moiety 'C18 H21 N4 3+, 3(Cl -), 1.829(C H4 O), 0.342(H2 O)'
_chemical_formula_sum 'C19.83 H29 Cl3 N4 O2.17'
_chemical_formula_weight 464.50
_chemical_name_systematic
;
Tris[(pyridin-1-ium-2-yl)methyl]amine trichloride--methanol--water
(1/1.829/0.342)
;
_space_group_crystal_system triclinic
_space_group_IT_number 2
_space_group_name_Hall '-P 1'
_space_group_name_H-M_alt 'P -1'
_symmetry_space_group_name_Hall '-P 1'
_symmetry_space_group_name_H-M 'P -1'
_atom_sites_solution_hydrogens mixed
_atom_sites_solution_primary direct
_atom_sites_solution_secondary difmap
_audit_creation_method SHELXL-2016/6
_cell_angle_alpha 66.009(4)
_cell_angle_beta 67.120(4)
_cell_angle_gamma 66.057(4)
_cell_formula_units_Z 2
_cell_length_a 11.0118(10)
_cell_length_b 11.7295(11)
_cell_length_c 11.7453(11)
_cell_measurement_reflns_used 9629
_cell_measurement_temperature 100(2)
_cell_measurement_theta_max 79.1205
_cell_measurement_theta_min 4.2776
_cell_volume 1220.4(2)
_computing_cell_refinement
;
SAINT (Bruker, 2016)
;
_computing_data_collection
;
APEX3 (Bruker, 2016)
;
_computing_data_reduction
;
SAINT (Bruker, 2016)
;
_computing_molecular_graphics
;
<i>OLEX2</i> (Dolomanov <i>et al.</i>,  2009)
;
_computing_publication_material
;
<i>OLEX2</i> (Dolomanov <i>et al.</i>,  2009)
;
_computing_structure_refinement
;
SHELXL2016 (Sheldrick, 2015) and
<i>SHELXLE</i>  (H\"ubschle <i>et al.</i>,  2011)
;
_computing_structure_solution
;
SHELXS97 (Sheldrick, 2008)
;
_diffrn_ambient_temperature 100(2)
_diffrn_measured_fraction_theta_full 0.992
_diffrn_measured_fraction_theta_max 0.975
_diffrn_measurement_device_type 'Bruker D8 Quest CMOS'
_diffrn_measurement_method 'omega and phi scans'
_diffrn_radiation_monochromator 'laterally graded multilayer (Goebel) mirror'
_diffrn_radiation_type CuK\a
_diffrn_radiation_wavelength 1.54178
_diffrn_reflns_av_R_equivalents 0.1062
_diffrn_reflns_limit_h_max 13
_diffrn_reflns_limit_h_min -14
_diffrn_reflns_limit_k_max 13
_diffrn_reflns_limit_k_min -14
_diffrn_reflns_limit_l_max 15
_diffrn_reflns_limit_l_min -14
_diffrn_reflns_number 31160
_diffrn_reflns_theta_full 67.679
_diffrn_reflns_theta_max 80.252
_diffrn_reflns_theta_min 4.276
_exptl_absorpt_coefficient_mu 3.585
_exptl_absorpt_correction_T_max 0.7543
_exptl_absorpt_correction_T_min 0.3425
_exptl_absorpt_correction_type multi-scan
_exptl_absorpt_process_details
;
(SADABS; Krause et al., 2015)
;
_exptl_crystal_colour colourless
_exptl_crystal_density_diffrn 1.264
_exptl_crystal_description plate
_exptl_crystal_F_000 489
_exptl_crystal_size_max 0.21
_exptl_crystal_size_mid 0.17
_exptl_crystal_size_min 0.03
_refine_diff_density_max 0.652
_refine_diff_density_min -0.504
_refine_ls_extinction_method none
_refine_ls_goodness_of_fit_ref 1.093
_refine_ls_hydrogen_treatment constr
_refine_ls_matrix_type full
_refine_ls_number_parameters 305
_refine_ls_number_reflns 5201
_refine_ls_number_restraints 25
_refine_ls_restrained_S_all 1.091
_refine_ls_R_factor_all 0.0700
_refine_ls_R_factor_gt 0.0643
_refine_ls_shift/su_max 0.001
_refine_ls_shift/su_mean 0.000
_refine_ls_structure_factor_coef Fsqd
_refine_ls_weighting_details 'w=1/[\s^2^(Fo^2^)+(0.1049P)^2^+0.6234P] where P=(Fo^2^+2Fc^2^)/3'
_refine_ls_weighting_scheme calc
_refine_ls_wR_factor_gt 0.1783
_refine_ls_wR_factor_ref 0.1857
_reflns_number_gt 4537
_reflns_number_total 5201
_reflns_threshold_expression 'I > 2\s(I)'
_cod_data_source_file lh4035sup1.cif
_cod_data_source_block I
_cod_database_code 1549529
_shelx_space_group_comment
;
The symmetry employed for this shelxl refinement is uniquely defined
by the following loop, which should always be used as a source of
symmetry information in preference to the above space-group names.
They are only intended as comments.
;

loop_
_space_group_symop_operation_xyz
'x, y, z'
'-x, -y, -z'

loop_
_atom_site_type_symbol
_atom_site_label
_atom_site_fract_x
_atom_site_fract_y
_atom_site_fract_z
_atom_site_U_iso_or_equiv
_atom_site_adp_type
_atom_site_calc_flag
_atom_site_occupancy
_atom_site_disorder_assembly
_atom_site_disorder_group
C C1 0.7392(2) 0.7069(2) 0.4204(2) 0.0305(5) Uani d 1 . .
H H1A 0.761811 0.756260 0.456684 0.037 Uiso calc 1 . .
H H1B 0.792022 0.613793 0.448384 0.037 Uiso calc 1 . .
C C2 0.5876(2) 0.7207(2) 0.4709(2) 0.0295(4) Uani d 1 . .
C C3 0.5218(3) 0.6746(2) 0.4280(2) 0.0348(5) Uani d 1 . .
H H3 0.572215 0.633215 0.361721 0.042 Uiso calc 1 . .
C C4 0.3821(3) 0.6886(3) 0.4815(3) 0.0412(6) Uani d 1 . .
H H4 0.336434 0.656489 0.452391 0.049 Uiso calc 1 . .
C C5 0.3088(3) 0.7499(3) 0.5781(3) 0.0448(6) Uani d 1 . .
H H5 0.212920 0.760207 0.615750 0.054 Uiso calc 1 . .
C C6 0.3774(3) 0.7947(3) 0.6176(3) 0.0425(6) Uani d 1 . .
H H6 0.328958 0.837108 0.683264 0.051 Uiso calc 1 . .
C C7 0.7324(2) 0.8986(2) 0.2344(2) 0.0290(4) Uani d 1 . .
H H7A 0.797823 0.933560 0.239289 0.035 Uiso calc 1 . .
H H7B 0.640732 0.931171 0.291206 0.035 Uiso calc 1 . .
C C8 0.7236(2) 0.9456(2) 0.0975(2) 0.0287(4) Uani d 1 . .
C C9 0.6717(2) 0.8883(2) 0.0512(2) 0.0319(5) Uani d 1 . .
H H9 0.641573 0.813655 0.106105 0.038 Uiso calc 1 . .
C C10 0.6643(2) 0.9409(3) -0.0761(3) 0.0380(5) Uani d 1 . .
H H10 0.629787 0.901558 -0.108752 0.046 Uiso calc 1 . .
C C11 0.7067(3) 1.0498(3) -0.1552(3) 0.0438(6) Uani d 1 . .
H H11 0.701645 1.086207 -0.242381 0.053 Uiso calc 1 . .
C C12 0.7566(3) 1.1056(3) -0.1060(3) 0.0428(6) Uani d 1 . .
H H12 0.784745 1.181719 -0.158549 0.051 Uiso calc 1 . .
C C13 0.9275(2) 0.7057(2) 0.2246(2) 0.0286(4) Uani d 1 . .
H H13A 0.977926 0.703263 0.279685 0.034 Uiso calc 1 . .
H H13B 0.956330 0.764555 0.137102 0.034 Uiso calc 1 . .
C C14 0.9630(2) 0.5706(2) 0.2164(2) 0.0301(5) Uani d 1 . .
C C15 0.8830(2) 0.5325(2) 0.1812(2) 0.0339(5) Uani d 1 . .
H H15 0.797596 0.591364 0.165025 0.041 Uiso calc 1 . .
C C16 0.9277(3) 0.4074(3) 0.1696(3) 0.0394(5) Uani d 1 . .
H H16 0.874242 0.381700 0.142761 0.047 Uiso calc 1 . .
C C17 1.0499(3) 0.3208(3) 0.1970(3) 0.0439(6) Uani d 1 . .
H H17 1.080228 0.234662 0.190965 0.053 Uiso calc 1 . .
C C18 1.1263(3) 0.3607(3) 0.2329(3) 0.0459(6) Uani d 1 . .
H H18 1.210376 0.302125 0.252413 0.055 Uiso calc 1 . .
N N1 0.77877(18) 0.75601(17) 0.27902(17) 0.0268(4) Uani d 1 . .
N N2 0.5133(2) 0.7793(2) 0.56423(18) 0.0328(4) Uani d 1 . .
H H2 0.555239 0.808911 0.591621 0.039 Uiso calc 1 . .
N N3 0.7651(2) 1.05090(19) 0.01713(19) 0.0328(4) Uani d 1 . .
H H3A 0.799582 1.086001 0.046347 0.039 Uiso calc 1 . .
N N4 1.0823(2) 0.4836(2) 0.2407(2) 0.0356(4) Uani d 1 . .
H H4A 1.133956 0.507866 0.262558 0.043 Uiso calc 1 . .
Cl Cl1 0.61836(6) 0.91845(6) 0.65626(6) 0.0409(2) Uani d 1 . .
Cl Cl2 0.90850(6) 1.15367(6) 0.10913(6) 0.0426(2) Uani d 1 . .
Cl Cl3 1.27468(7) 0.56406(7) 0.30465(8) 0.0527(2) Uani d 1 . .
O O1 1.5645(3) 0.6130(3) 0.1571(3) 0.0642(7) Uani d 1 . .
H H1 1.489251 0.599521 0.206423 0.096 Uiso calc 1 . .
C C19 1.5992(7) 0.5753(9) 0.0479(6) 0.127(3) Uani d 1 . .
H H19A 1.536095 0.636347 -0.005699 0.191 Uiso calc 1 . .
H H19B 1.591865 0.487127 0.074178 0.191 Uiso calc 1 . .
H H19C 1.693985 0.575950 -0.001960 0.191 Uiso calc 1 . .
O O2 1.0260(6) 0.7171(6) 0.4915(4) 0.0664(15) Uani d 0.658(12) A 1
H H2A 1.088991 0.683497 0.435259 0.100 Uiso calc 0.658(12) A 1
C C20 0.9976(7) 0.8532(7) 0.4447(6) 0.0545(15) Uani d 0.658(12) A 1
H H20A 0.985163 0.884194 0.357778 0.082 Uiso calc 0.658(12) A 1
H H20B 1.074621 0.877445 0.441206 0.082 Uiso calc 0.658(12) A 1
H H20C 0.913107 0.893280 0.502527 0.082 Uiso calc 0.658(12) A 1
O O2B 1.0765(19) 1.046(2) 0.4480(15) 0.082(6) Uani d 0.171(6) A -2
H H2B 1.159884 1.041305 0.427888 0.123 Uiso calc 0.171(6) A -2
C C20B 1.009(3) 1.073(4) 0.564(2) 0.071(6) Uani d 0.171(6) A -2
H H20D 0.980969 1.167871 0.549005 0.107 Uiso calc 0.171(6) A -2
H H20E 1.071433 1.029612 0.620632 0.107 Uiso calc 0.171(6) A -2
H H20F 0.927584 1.042209 0.606031 0.107 Uiso calc 0.171(6) A -2
O O2C 0.924(2) 0.902(2) 0.432(2) 0.077(5) Uani d 0.171(6) A -2
H H2C 0.852103 0.898903 0.491772 0.116 Uiso d 0.171(6) A -2
H H2D 0.947702 0.964886 0.426682 0.116 Uiso d 0.171(6) A -2
O O2D 1.0703(18) 0.642(3) 0.506(2) 0.082(7) Uani d 0.171(6) A -2
H H2E 1.116877 0.630924 0.432940 0.122 Uiso d 0.171(6) A -2
H H2F 1.006250 0.711260 0.496388 0.122 Uiso d 0.171(6) A -2

loop_
_atom_site_aniso_label
_atom_site_aniso_U_11
_atom_site_aniso_U_22
_atom_site_aniso_U_33
_atom_site_aniso_U_12
_atom_site_aniso_U_13
_atom_site_aniso_U_23
C1 0.0308(10) 0.0306(11) 0.0301(10) -0.0057(8) -0.0062(8) -0.0141(8)
C2 0.0326(11) 0.0278(10) 0.0286(10) -0.0066(8) -0.0055(8) -0.0137(8)
C3 0.0391(12) 0.0345(12) 0.0360(11) -0.0129(10) -0.0065(9) -0.0167(9)
C4 0.0413(13) 0.0413(14) 0.0446(13) -0.0161(11) -0.0123(11) -0.0114(11)
C5 0.0345(12) 0.0495(15) 0.0436(14) -0.0133(11) -0.0020(10) -0.0143(12)
C6 0.0371(12) 0.0469(14) 0.0366(12) -0.0063(11) -0.0001(10) -0.0211(11)
C7 0.0313(10) 0.0227(10) 0.0334(11) -0.0022(8) -0.0075(8) -0.0155(8)
C8 0.0246(9) 0.0248(10) 0.0345(11) -0.0001(8) -0.0052(8) -0.0165(8)
C9 0.0297(10) 0.0296(11) 0.0386(12) -0.0015(9) -0.0094(9) -0.0190(9)
C10 0.0329(11) 0.0408(13) 0.0418(13) 0.0029(10) -0.0144(10) -0.0232(10)
C11 0.0472(14) 0.0430(14) 0.0362(12) -0.0005(11) -0.0170(11) -0.0142(11)
C12 0.0486(14) 0.0353(13) 0.0365(12) -0.0070(11) -0.0101(11) -0.0097(10)
C13 0.0263(10) 0.0255(10) 0.0347(11) -0.0041(8) -0.0047(8) -0.0162(8)
C14 0.0289(10) 0.0276(10) 0.0316(10) -0.0041(8) -0.0038(8) -0.0148(8)
C15 0.0348(11) 0.0304(11) 0.0390(12) -0.0041(9) -0.0079(9) -0.0200(9)
C16 0.0437(13) 0.0366(13) 0.0416(13) -0.0108(10) -0.0037(10) -0.0232(10)
C17 0.0463(14) 0.0297(12) 0.0521(15) -0.0040(10) -0.0043(11) -0.0242(11)
C18 0.0377(13) 0.0317(13) 0.0596(16) 0.0031(10) -0.0118(12) -0.0197(12)
N1 0.0276(8) 0.0232(8) 0.0287(9) -0.0033(7) -0.0041(7) -0.0142(7)
N2 0.0343(10) 0.0342(10) 0.0304(9) -0.0071(8) -0.0045(8) -0.0169(8)
N3 0.0356(10) 0.0274(9) 0.0353(10) -0.0059(8) -0.0072(8) -0.0148(8)
N4 0.0310(9) 0.0298(10) 0.0438(11) -0.0021(8) -0.0097(8) -0.0160(8)
Cl1 0.0433(3) 0.0357(3) 0.0502(4) 0.0041(2) -0.0214(3) -0.0262(3)
Cl2 0.0456(3) 0.0473(4) 0.0439(3) -0.0208(3) 0.0041(3) -0.0301(3)
Cl3 0.0524(4) 0.0438(4) 0.0657(5) -0.0210(3) -0.0312(3) 0.0017(3)
O1 0.0560(13) 0.0882(18) 0.0741(15) -0.0317(13) -0.0074(11) -0.0474(14)
C19 0.116(4) 0.234(9) 0.091(4) -0.102(5) 0.015(3) -0.095(5)
O2 0.066(3) 0.078(3) 0.050(2) -0.023(3) 0.008(2) -0.035(2)
C20 0.043(3) 0.068(4) 0.059(3) -0.012(3) -0.009(2) -0.033(3)
O2B 0.078(10) 0.102(13) 0.059(8) -0.029(9) -0.010(7) -0.022(8)
C20B 0.078(14) 0.082(16) 0.069(12) -0.015(12) -0.020(10) -0.045(11)
O2C 0.064(9) 0.075(9) 0.080(9) 0.000(8) -0.015(8) -0.036(7)
O2D 0.041(8) 0.12(2) 0.064(10) 0.002(10) 0.009(7) -0.062(13)

loop_
_atom_type_symbol
_atom_type_description
_atom_type_scat_dispersion_real
_atom_type_scat_dispersion_imag
_atom_type_scat_source
C C 0.0181 0.0091 'International Tables Vol C Tables 4.2.6.8 and 6.1.1.4'
H H 0.0000 0.0000 'International Tables Vol C Tables 4.2.6.8 and 6.1.1.4'
N N 0.0311 0.0180 'International Tables Vol C Tables 4.2.6.8 and 6.1.1.4'
Cl Cl 0.3639 0.7018 'International Tables Vol C Tables 4.2.6.8 and 6.1.1.4'
O O 0.0492 0.0322 'International Tables Vol C Tables 4.2.6.8 and 6.1.1.4'

loop_
_geom_angle_atom_site_label_1
_geom_angle_atom_site_label_2
_geom_angle_atom_site_label_3
_geom_angle
N1 C1 C2 110.62(18)
N1 C1 H1A 109.5
C2 C1 H1A 109.5
N1 C1 H1B 109.5
C2 C1 H1B 109.5
H1A C1 H1B 108.1
N2 C2 C3 118.5(2)
N2 C2 C1 118.0(2)
C3 C2 C1 123.4(2)
C2 C3 C4 120.0(2)
C2 C3 H3 120.0
C4 C3 H3 120.0
C3 C4 C5 119.6(2)
C3 C4 H4 120.2
C5 C4 H4 120.2
C6 C5 C4 118.7(2)
C6 C5 H5 120.6
C4 C5 H5 120.6
N2 C6 C5 120.3(2)
N2 C6 H6 119.8
C5 C6 H6 119.8
N1 C7 C8 110.26(17)
N1 C7 H7A 109.6
C8 C7 H7A 109.6
N1 C7 H7B 109.6
C8 C7 H7B 109.6
H7A C7 H7B 108.1
N3 C8 C9 118.6(2)
N3 C8 C7 117.7(2)
C9 C8 C7 123.6(2)
C8 C9 C10 119.4(2)
C8 C9 H9 120.3
C10 C9 H9 120.3
C11 C10 C9 120.2(2)
C11 C10 H10 119.9
C9 C10 H10 119.9
C10 C11 C12 119.0(2)
C10 C11 H11 120.5
C12 C11 H11 120.5
N3 C12 C11 119.4(2)
N3 C12 H12 120.3
C11 C12 H12 120.3
N1 C13 C14 110.35(17)
N1 C13 H13A 109.6
C14 C13 H13A 109.6
N1 C13 H13B 109.6
C14 C13 H13B 109.6
H13A C13 H13B 108.1
N4 C14 C15 118.3(2)
N4 C14 C13 117.9(2)
C15 C14 C13 123.8(2)
C14 C15 C16 119.8(2)
C14 C15 H15 120.1
C16 C15 H15 120.1
C17 C16 C15 120.0(2)
C17 C16 H16 120.0
C15 C16 H16 120.0
C18 C17 C16 119.0(2)
C18 C17 H17 120.5
C16 C17 H17 120.5
N4 C18 C17 120.0(2)
N4 C18 H18 120.0
C17 C18 H18 120.0
C7 N1 C1 111.28(17)
C7 N1 C13 111.07(17)
C1 N1 C13 111.83(17)
C2 N2 C6 122.8(2)
C2 N2 H2 118.6
C6 N2 H2 118.6
C8 N3 C12 123.2(2)
C8 N3 H3A 118.4
C12 N3 H3A 118.4
C14 N4 C18 122.9(2)
C14 N4 H4A 118.5
C18 N4 H4A 118.5
C19 O1 H1 109.5
O1 C19 H19A 109.5
O1 C19 H19B 109.5
H19A C19 H19B 109.5
O1 C19 H19C 109.5
H19A C19 H19C 109.5
H19B C19 H19C 109.5
C20 O2 H2A 109.5
O2 C20 H20A 109.5
O2 C20 H20B 109.5
H20A C20 H20B 109.5
O2 C20 H20C 109.5
H20A C20 H20C 109.5
H20B C20 H20C 109.5
C20B O2B H2B 109.5
O2B C20B H20D 109.5
O2B C20B H20E 109.5
H20D C20B H20E 109.5
O2B C20B H20F 109.5
H20D C20B H20F 109.5
H20E C20B H20F 109.5
H2C O2C H2D 107.6
H2E O2D H2F 108.9

loop_
_geom_bond_atom_site_label_1
_geom_bond_atom_site_label_2
_geom_bond_distance
C1 N1 1.464(3)
C1 C2 1.500(3)
C1 H1A 0.9900
C1 H1B 0.9900
C2 N2 1.343(3)
C2 C3 1.377(3)
C3 C4 1.384(4)
C3 H3 0.9500
C4 C5 1.391(4)
C4 H4 0.9500
C5 C6 1.363(4)
C5 H5 0.9500
C6 N2 1.344(3)
C6 H6 0.9500
C7 N1 1.462(3)
C7 C8 1.503(3)
C7 H7A 0.9900
C7 H7B 0.9900
C8 N3 1.342(3)
C8 C9 1.387(3)
C9 C10 1.388(3)
C9 H9 0.9500
C10 C11 1.377(4)
C10 H10 0.9500
C11 C12 1.382(4)
C11 H11 0.9500
C12 N3 1.347(3)
C12 H12 0.9500
C13 N1 1.466(3)
C13 C14 1.504(3)
C13 H13A 0.9900
C13 H13B 0.9900
C14 N4 1.347(3)
C14 C15 1.379(3)
C15 C16 1.392(3)
C15 H15 0.9500
C16 C17 1.381(4)
C16 H16 0.9500
C17 C18 1.364(4)
C17 H17 0.9500
C18 N4 1.352(3)
C18 H18 0.9500
N2 H2 0.8800
N3 H3A 0.8800
N4 H4A 0.8800
O1 C19 1.389(5)
O1 H1 0.8400
C19 H19A 0.9800
C19 H19B 0.9800
C19 H19C 0.9800
O2 C20 1.402(10)
O2 H2A 0.8400
C20 H20A 0.9800
C20 H20B 0.9800
C20 H20C 0.9800
O2B C20B 1.378(18)
O2B H2B 0.8400
C20B H20D 0.9800
C20B H20E 0.9800
C20B H20F 0.9800
O2C H2C 0.8344
O2C H2D 0.8490
O2D H2E 0.8422
O2D H2F 0.8339

loop_
_geom_hbond_atom_site_label_D
_geom_hbond_atom_site_label_H
_geom_hbond_atom_site_label_A
_geom_hbond_site_symmetry_A
_geom_hbond_distance_DH
_geom_hbond_distance_HA
_geom_hbond_distance_DA
_geom_hbond_angle_DHA
N2 H2 Cl1 . 0.88 2.15 3.018(2) 167.3
N3 H3A Cl2 . 0.88 2.13 3.007(2) 172.5
N4 H4A Cl3 . 0.88 2.18 3.062(2) 175.7
O1 H1 Cl3 . 0.84 2.32 3.145(2) 168.3
O2 H2A Cl3 . 0.84 2.34 3.174(6) 171.4
O2B H2B Cl1 2_776 0.84 2.42 3.241(19) 166.8
O2C H2C Cl1 . 0.83 2.53 3.36(2) 172.6
O2D H2E Cl3 . 0.84 1.93 2.727(16) 157.6

loop_
_geom_torsion_atom_site_label_1
_geom_torsion_atom_site_label_2
_geom_torsion_atom_site_label_3
_geom_torsion_atom_site_label_4
_geom_torsion
N1 C1 C2 N2 -128.9(2)
N1 C1 C2 C3 52.2(3)
N2 C2 C3 C4 -0.3(4)
C1 C2 C3 C4 178.6(2)
C2 C3 C4 C5 0.3(4)
C3 C4 C5 C6 0.0(4)
C4 C5 C6 N2 -0.2(4)
N1 C7 C8 N3 -140.4(2)
N1 C7 C8 C9 41.4(3)
N3 C8 C9 C10 0.1(3)
C7 C8 C9 C10 178.2(2)
C8 C9 C10 C11 -0.7(3)
C9 C10 C11 C12 0.1(4)
C10 C11 C12 N3 1.2(4)
N1 C13 C14 N4 -143.1(2)
N1 C13 C14 C15 39.2(3)
N4 C14 C15 C16 -1.1(3)
C13 C14 C15 C16 176.5(2)
C14 C15 C16 C17 1.9(4)
C15 C16 C17 C18 -1.3(4)
C16 C17 C18 N4 -0.3(4)
C8 C7 N1 C1 -158.24(18)
C8 C7 N1 C13 76.5(2)
C2 C1 N1 C7 74.3(2)
C2 C1 N1 C13 -160.82(18)
C14 C13 N1 C7 -153.39(18)
C14 C13 N1 C1 81.6(2)
C3 C2 N2 C6 0.1(4)
C1 C2 N2 C6 -178.9(2)
C5 C6 N2 C2 0.2(4)
C9 C8 N3 C12 1.3(3)
C7 C8 N3 C12 -177.0(2)
C11 C12 N3 C8 -1.9(4)
C15 C14 N4 C18 -0.5(4)
C13 C14 N4 C18 -178.2(2)
C17 C18 N4 C14 1.2(4)

_cod_database_fobs_code 1549529
